data_1501977
loop_
_publ_author_name
'Emerson, Christopher R.'
'Zakharov, Lev N.'
'Blakemore, Paul R.'

_publ_section_title
;
 Iterative stereospecific reagent-controlled homologation using a
 functionalized \a-chloroalkyllithium: synthesis of cyclic targets related
 to epibatidine.
;
_journal_issue 6
_journal_name_full 'Organic letters'
_journal_page_first 1318
_journal_page_last 1321
_journal_paper_doi 10.1021/ol103170y
_journal_volume 13
_journal_year 2011
_chemical_absolute_configuration ad
_chemical_formula_sum 'C12 H16 O3 S'
_chemical_formula_weight 240.31
_chemical_name_systematic
;

 ?

;
_space_group_IT_number 4
_symmetry_cell_setting monoclinic
_symmetry_space_group_name_Hall 'P 2yb'
_symmetry_space_group_name_H-M 'P 1 21 1'
_atom_sites_solution_hydrogens difmap
_atom_sites_solution_primary direct
_atom_sites_solution_secondary difmap
_audit_creation_method SHELXLTL
_cell_angle_alpha 90.00
_cell_angle_beta 99.583(2)
_cell_angle_gamma 90.00
_cell_formula_units_Z 2
_cell_length_a 7.8940(9)
_cell_length_b 5.7394(6)
_cell_length_c 13.2234(14)
_cell_measurement_reflns_used 5446
_cell_measurement_temperature 173(2)
_cell_measurement_theta_max 28.26
_cell_measurement_theta_min 2.62
_cell_volume 590.75(11)
_computing_cell_refinement 'Bruker SAINT'
_computing_data_collection 'Bruker SMART'
_computing_data_reduction 'Bruker SAINT'
_computing_molecular_graphics 'Bruker SHELXTL'
_computing_publication_material 'Bruker SHELXTL'
_computing_structure_refinement 'Bruker SHELXTL'
_computing_structure_solution 'Bruker SHELXTL'
_diffrn_ambient_temperature 173(2)
_diffrn_measured_fraction_theta_full 1.000
_diffrn_measured_fraction_theta_max 1.000
_diffrn_measurement_device_type 'Bruker Apex CCD area detector'
_diffrn_measurement_method 'phi and omega scans'
_diffrn_radiation_monochromator graphite
_diffrn_radiation_source 'fine-focus sealed tube'
_diffrn_radiation_type MoK\a
_diffrn_radiation_wavelength 0.71073
_diffrn_reflns_av_R_equivalents 0.0153
_diffrn_reflns_av_sigmaI/netI 0.0170
_diffrn_reflns_limit_h_max 10
_diffrn_reflns_limit_h_min -10
_diffrn_reflns_limit_k_max 7
_diffrn_reflns_limit_k_min -7
_diffrn_reflns_limit_l_max 16
_diffrn_reflns_limit_l_min -16
_diffrn_reflns_number 6641
_diffrn_reflns_theta_full 27.00
_diffrn_reflns_theta_max 27.00
_diffrn_reflns_theta_min 1.56
_exptl_absorpt_coefficient_mu 0.263
_exptl_absorpt_correction_T_max 0.9641
_exptl_absorpt_correction_T_min 0.9089
_exptl_absorpt_correction_type multi-scan
_exptl_absorpt_process_details SADABS
_exptl_crystal_colour colorless
_exptl_crystal_density_diffrn 1.351
_exptl_crystal_density_method 'not measured'
_exptl_crystal_description block
_exptl_crystal_F_000 256
_exptl_crystal_size_max 0.37
_exptl_crystal_size_mid 0.23
_exptl_crystal_size_min 0.14
_refine_diff_density_max 0.203
_refine_diff_density_min -0.153
_refine_diff_density_rms 0.035
_refine_ls_abs_structure_details 'Flack H D (1983), Acta Cryst. A39, 876-881'
_refine_ls_abs_structure_Flack 0.08(5)
_refine_ls_extinction_method none
_refine_ls_goodness_of_fit_ref 1.053
_refine_ls_hydrogen_treatment refall
_refine_ls_matrix_type full
_refine_ls_number_parameters 209
_refine_ls_number_reflns 2579
_refine_ls_number_restraints 1
_refine_ls_restrained_S_all 1.053
_refine_ls_R_factor_all 0.0234
_refine_ls_R_factor_gt 0.0231
_refine_ls_shift/su_max 0.001
_refine_ls_shift/su_mean 0.000
_refine_ls_structure_factor_coef Fsqd
_refine_ls_weighting_details 'calc w=1/[\s^2^(Fo^2^)+(0.0391P)^2^+0.0627P] where P=(Fo^2^+2Fc^2^)/3'
_refine_ls_weighting_scheme calc
_refine_ls_wR_factor_gt 0.0612
_refine_ls_wR_factor_ref 0.0615
_reflns_number_gt 2552
_reflns_number_total 2579
_reflns_threshold_expression >2sigma(I)
_cod_data_source_file ol103170y_si_003.cif
_cod_data_source_block pb29(R11)
_cod_depositor_comments
;
The following automatic conversions were performed:

'_symmetry_cell_setting' value 'Monoclinic' changed to 'monoclinic'
according to /home/saulius/struct/CIF-dictionaries/cif_core.dic
dictionary named 'cif_core.dic' version 2.4.1 from 2010-06-29.

Automatic conversion script
Id: cif_fix_values 1715 2011-07-08 13:25:40Z adriana 
;
_cod_original_sg_symbol_H-M P2(1)
_cod_database_code 1501977

loop_
_symmetry_equiv_pos_as_xyz
'x, y, z'
'-x, y+1/2, -z'

loop_
_atom_site_label
_atom_site_type_symbol
_atom_site_fract_x
_atom_site_fract_y
_atom_site_fract_z
_atom_site_U_iso_or_equiv
_atom_site_adp_type
_atom_site_occupancy
_atom_site_symmetry_multiplicity
_atom_site_calc_flag
S1 S 0.26879(3) 0.82388(6) 0.25668(2) 0.02728(9) Uani 1 1 d
O1 O 0.41023(11) 0.63038(18) 0.59246(7) 0.0301(2) Uani 1 1 d
O2 O 0.11889(12) 0.58319(19) 0.56587(8) 0.0326(2) Uani 1 1 d
O3 O 0.42850(12) 0.69971(19) 0.23956(7) 0.0342(2) Uani 1 1 d
C1 C 0.24420(16) 0.7768(2) 0.38876(9) 0.0258(3) Uani 1 1 d
C2 C 0.27511(17) 0.5256(2) 0.42350(10) 0.0279(3) Uani 1 1 d
C3 C 0.27445(17) 0.4983(2) 0.53723(10) 0.0276(3) Uani 1 1 d
C4 C 0.34901(18) 0.7111(3) 0.68241(10) 0.0307(3) Uani 1 1 d
C5 C 0.16388(19) 0.7645(2) 0.64001(10) 0.0305(3) Uani 1 1 d
C6 C 0.09124(15) 0.6524(2) 0.19530(9) 0.0245(2) Uani 1 1 d
C7 C -0.07565(18) 0.7341(2) 0.19295(10) 0.0291(3) Uani 1 1 d
C8 C -0.21356(16) 0.6070(2) 0.14241(10) 0.0295(3) Uani 1 1 d
C9 C -0.18729(17) 0.3990(2) 0.09279(10) 0.0280(3) Uani 1 1 d
C10 C -0.01928(16) 0.3199(3) 0.09534(9) 0.0288(2) Uani 1 1 d
C11 C 0.11999(17) 0.4463(2) 0.14643(10) 0.0274(3) Uani 1 1 d
C12 C -0.3380(2) 0.2613(3) 0.03854(12) 0.0381(3) Uani 1 1 d
H1A H 0.1286(19) 0.826(4) 0.3960(11) 0.029(3) Uiso 1 1 d
H1B H 0.325(2) 0.874(3) 0.4247(12) 0.031(4) Uiso 1 1 d
H2A H 0.194(2) 0.433(4) 0.3861(14) 0.039(5) Uiso 1 1 d
H2B H 0.381(2) 0.474(3) 0.4103(12) 0.028(4) Uiso 1 1 d
H3 H 0.2837(18) 0.331(4) 0.5581(11) 0.031(4) Uiso 1 1 d
H4A H 0.425(2) 0.840(4) 0.7096(13) 0.042(4) Uiso 1 1 d
H4B H 0.3592(19) 0.585(3) 0.7290(11) 0.024(4) Uiso 1 1 d
H5A H 0.1533(18) 0.913(3) 0.6082(11) 0.017(3) Uiso 1 1 d
H5B H 0.095(2) 0.751(3) 0.6919(12) 0.032(4) Uiso 1 1 d
H7 H -0.088(2) 0.880(3) 0.2232(12) 0.029(4) Uiso 1 1 d
H8 H -0.322(2) 0.663(4) 0.1435(14) 0.043(5) Uiso 1 1 d
H10 H -0.0007(19) 0.177(3) 0.0628(11) 0.022(3) Uiso 1 1 d
H11 H 0.238(2) 0.396(3) 0.1495(13) 0.038(5) Uiso 1 1 d
H12A H -0.315(3) 0.102(6) 0.038(2) 0.096(10) Uiso 1 1 d
H12B H -0.435(2) 0.284(4) 0.0653(15) 0.050(5) Uiso 1 1 d
H12C H -0.365(3) 0.305(5) -0.0346(17) 0.065(6) Uiso 1 1 d

loop_
_atom_site_aniso_label
_atom_site_aniso_U_11
_atom_site_aniso_U_22
_atom_site_aniso_U_33
_atom_site_aniso_U_23
_atom_site_aniso_U_13
_atom_site_aniso_U_12
S1 0.02422(14) 0.02943(15) 0.02924(15) 0.00148(13) 0.00751(10) -0.00090(14)
O1 0.0230(4) 0.0391(5) 0.0288(4) -0.0033(4) 0.0061(3) -0.0023(4)
O2 0.0228(4) 0.0435(6) 0.0330(5) -0.0065(4) 0.0093(4) -0.0063(4)
O3 0.0228(4) 0.0465(6) 0.0353(5) -0.0014(5) 0.0108(4) 0.0004(4)
C1 0.0239(6) 0.0278(7) 0.0262(5) -0.0036(5) 0.0053(5) -0.0001(4)
C2 0.0274(6) 0.0283(6) 0.0290(6) -0.0034(5) 0.0075(5) 0.0001(5)
C3 0.0261(6) 0.0283(6) 0.0290(6) -0.0012(5) 0.0066(5) -0.0015(5)
C4 0.0297(7) 0.0366(7) 0.0266(6) -0.0018(6) 0.0067(5) -0.0027(6)
C5 0.0320(7) 0.0328(8) 0.0285(6) -0.0001(5) 0.0106(5) 0.0013(5)
C6 0.0235(6) 0.0280(6) 0.0224(5) 0.0013(4) 0.0049(4) 0.0002(5)
C7 0.0275(6) 0.0278(6) 0.0329(7) -0.0003(6) 0.0078(5) 0.0043(5)
C8 0.0231(6) 0.0351(7) 0.0306(6) 0.0034(6) 0.0052(5) 0.0052(5)
C9 0.0291(6) 0.0334(6) 0.0219(5) 0.0040(5) 0.0052(5) -0.0001(5)
C10 0.0331(6) 0.0302(6) 0.0239(5) -0.0009(6) 0.0072(4) 0.0030(7)
C11 0.0258(6) 0.0309(6) 0.0263(6) 0.0022(5) 0.0071(5) 0.0068(5)
C12 0.0332(8) 0.0467(10) 0.0334(7) -0.0027(6) 0.0022(6) -0.0040(6)

loop_
_atom_type_symbol
_atom_type_description
_atom_type_scat_dispersion_real
_atom_type_scat_dispersion_imag
_atom_type_scat_source
C C 0.0033 0.0016 'International Tables Vol C Tables 4.2.6.8 and 6.1.1.4'
H H 0.0000 0.0000 'International Tables Vol C Tables 4.2.6.8 and 6.1.1.4'
O O 0.0106 0.0060 'International Tables Vol C Tables 4.2.6.8 and 6.1.1.4'
S S 0.1246 0.1234 'International Tables Vol C Tables 4.2.6.8 and 6.1.1.4'

loop_
_geom_angle_atom_site_label_1
_geom_angle_atom_site_label_2
_geom_angle_atom_site_label_3
_geom_angle
O3 S1 C6 106.54(6)
O3 S1 C1 107.64(6)
C6 S1 C1 98.83(6)
C3 O1 C4 105.72(9)
C3 O2 C5 107.62(10)
C2 C1 S1 113.31(9)
C2 C1 H1A 110.6(12)
S1 C1 H1A 107.7(9)
C2 C1 H1B 111.0(10)
S1 C1 H1B 103.5(10)
H1A C1 H1B 110.5(15)
C3 C2 C1 111.82(10)
C3 C2 H2A 111.0(11)
C1 C2 H2A 109.1(12)
C3 C2 H2B 107.8(10)
C1 C2 H2B 110.3(10)
H2A C2 H2B 106.7(15)
O1 C3 O2 106.93(10)
O1 C3 C2 109.29(10)
O2 C3 C2 111.91(11)
O1 C3 H3 111.1(8)
O2 C3 H3 106.3(8)
C2 C3 H3 111.2(9)
O1 C4 C5 101.36(10)
O1 C4 H4A 106.2(10)
C5 C4 H4A 118.5(11)
O1 C4 H4B 106.8(9)
C5 C4 H4B 111.7(9)
H4A C4 H4B 110.9(14)
O2 C5 C4 102.81(11)
O2 C5 H5A 110.8(9)
C4 C5 H5A 110.9(9)
O2 C5 H5B 109.2(10)
C4 C5 H5B 110.4(10)
H5A C5 H5B 112.3(13)
C11 C6 C7 120.33(12)
C11 C6 S1 120.26(10)
C7 C6 S1 119.34(11)
C8 C7 C6 119.79(13)
C8 C7 H7 123.1(10)
C6 C7 H7 117.1(10)
C7 C8 C9 120.75(12)
C7 C8 H8 118.0(13)
C9 C8 H8 121.2(13)
C8 C9 C10 118.81(13)
C8 C9 C12 120.36(12)
C10 C9 C12 120.83(13)
C11 C10 C9 120.77(13)
C11 C10 H10 120.0(9)
C9 C10 H10 119.2(9)
C6 C11 C10 119.56(12)
C6 C11 H11 117.6(10)
C10 C11 H11 122.9(10)
C9 C12 H12A 112.4(17)
C9 C12 H12B 112.9(13)
H12A C12 H12B 109(2)
C9 C12 H12C 111.1(15)
H12A C12 H12C 104(2)
H12B C12 H12C 106.6(17)

loop_
_geom_bond_atom_site_label_1
_geom_bond_atom_site_label_2
_geom_bond_distance
S1 O3 1.4979(10)
S1 C6 1.7926(13)
S1 C1 1.8094(13)
O1 C3 1.4129(16)
O1 C4 1.4334(16)
O2 C3 1.4297(16)
O2 C5 1.4330(17)
C1 C2 1.5204(18)
C1 H1A 0.975(15)
C1 H1B 0.916(18)
C2 C3 1.5130(18)
C2 H2A 0.91(2)
C2 H2B 0.929(16)
C3 H3 1.00(2)
C4 C5 1.507(2)
C4 H4A 0.98(2)
C4 H4B 0.945(17)
C5 H5A 0.947(16)
C5 H5B 0.945(15)
C6 C11 1.3844(18)
C6 C7 1.3940(18)
C7 C8 1.386(2)
C7 H7 0.939(18)
C8 C9 1.394(2)
C8 H8 0.918(18)
C9 C10 1.3969(18)
C9 C12 1.507(2)
C10 C11 1.3943(19)
C10 H10 0.950(16)
C11 H11 0.972(17)
C12 H12A 0.93(4)
C12 H12B 0.904(19)
C12 H12C 0.99(2)

loop_
_geom_torsion_atom_site_label_1
_geom_torsion_atom_site_label_2
_geom_torsion_atom_site_label_3
_geom_torsion_atom_site_label_4
_geom_torsion
O3 S1 C1 C2 -44.70(11)
C6 S1 C1 C2 65.90(10)
S1 C1 C2 C3 173.19(9)
C4 O1 C3 O2 25.36(13)
C4 O1 C3 C2 146.69(11)
C5 O2 C3 O1 -0.97(13)
C5 O2 C3 C2 -120.61(11)
C1 C2 C3 O1 -62.42(14)
C1 C2 C3 O2 55.83(14)
C3 O1 C4 C5 -38.17(13)
C3 O2 C5 C4 -22.22(13)
O1 C4 C5 O2 36.68(13)
O3 S1 C6 C11 1.04(12)
C1 S1 C6 C11 -110.43(11)
O3 S1 C6 C7 -175.84(10)
C1 S1 C6 C7 72.69(11)
C11 C6 C7 C8 0.75(19)
S1 C6 C7 C8 177.63(10)
C6 C7 C8 C9 -0.7(2)
C7 C8 C9 C10 0.37(19)
C7 C8 C9 C12 179.66(13)
C8 C9 C10 C11 -0.06(19)
C12 C9 C10 C11 -179.36(12)
C7 C6 C11 C10 -0.45(19)
S1 C6 C11 C10 -177.30(10)
C9 C10 C11 C6 0.11(19)
